data_4329040
loop_
_publ_author_name
'Daniel J. Hutchinson'
'Scott A. Cameron'
'Lyall R. Hanton'
'Stephen C. Moratti'

_publ_contact_author 'Hanton, Lyall R.'
_publ_contact_author_email lhanton@Chemistry.otago.ac.nz
_publ_section_title
;
 Sensitivity of Silver(I) Complexes of a Pyrimidine-Hydrazone Ligand to
 Solvent, Counteranion, and Metal-to-Ligand Ratio Changes
;
_journal_name_full 'Inorganic Chemistry'
_journal_page_first 5070
_journal_page_last 5081
_journal_paper_doi 10.1021/ic2025582
_journal_volume 51
_journal_year 2012
_chemical_formula_moiety 'C50.58 H60 Ag4 F1.73 N20 O5.73 S0.58, 3.42(C F3 O3 S),O'
_chemical_formula_sum 'C54 H60 Ag4 F12 N20 O17 S4'
_chemical_formula_weight 2048.94
_chemical_name_systematic
;
 ?
;
_space_group_IT_number 15
_symmetry_cell_setting monoclinic
_symmetry_space_group_name_Hall '-C 2yc'
_symmetry_space_group_name_H-M 'C 1 2/c 1'
_atom_sites_solution_hydrogens geom
_atom_sites_solution_primary direct
_atom_sites_solution_secondary difmap
_audit_creation_method SHELXL-97
_cell_angle_alpha 90.000
_cell_angle_beta 127.895(6)
_cell_angle_gamma 90.000
_cell_formula_units_Z 4
_cell_length_a 21.065(4)
_cell_length_b 27.459(5)
_cell_length_c 15.881(3)
_cell_measurement_reflns_used 9739
_cell_measurement_temperature 90(2)
_cell_measurement_theta_max 28.66
_cell_measurement_theta_min 2.45
_cell_volume 7249(2)
_computing_cell_refinement 'Bruker SMART'
_computing_data_collection 'Bruker SMART'
_computing_data_reduction 'Bruker SAINT'
_computing_molecular_graphics 'Bruker SHELXTL'
_computing_publication_material 'Bruker SHELXTL'
_computing_structure_refinement 'SHELXL-97 (Sheldrick, 1997)'
_computing_structure_solution 'SIR97 (Altomare et al., 1999)'
_diffrn_ambient_temperature 90(2)
_diffrn_measured_fraction_theta_full 0.995
_diffrn_measured_fraction_theta_max 0.995
_diffrn_measurement_device_type 'Bruker APEXII CCD area detector'
_diffrn_measurement_method 'phi and omega scans'
_diffrn_radiation_monochromator graphite
_diffrn_radiation_source 'fine-focus sealed tube'
_diffrn_radiation_type MoK\a
_diffrn_radiation_wavelength 0.71069
_diffrn_reflns_av_R_equivalents 0.0332
_diffrn_reflns_av_sigmaI/netI 0.0223
_diffrn_reflns_limit_h_max 25
_diffrn_reflns_limit_h_min -25
_diffrn_reflns_limit_k_max 33
_diffrn_reflns_limit_k_min -33
_diffrn_reflns_limit_l_max 16
_diffrn_reflns_limit_l_min -19
_diffrn_reflns_number 43788
_diffrn_reflns_theta_full 25.50
_diffrn_reflns_theta_max 25.50
_diffrn_reflns_theta_min 1.50
_diffrn_standards_number 0
_exptl_absorpt_coefficient_mu 1.291
_exptl_absorpt_correction_T_max 0.9500
_exptl_absorpt_correction_T_min 0.7230
_exptl_absorpt_correction_type multi-scan
_exptl_absorpt_process_details 'SADABS (Bruker, 2004)'
_exptl_crystal_colour 'light yellow'
_exptl_crystal_density_diffrn 1.877
_exptl_crystal_description plate
_exptl_crystal_F_000 4080
_exptl_crystal_size_max 0.44
_exptl_crystal_size_mid 0.26
_exptl_crystal_size_min 0.04
_refine_diff_density_max 2.604
_refine_diff_density_min -1.591
_refine_diff_density_rms 0.152
_refine_ls_extinction_method none
_refine_ls_goodness_of_fit_ref 1.056
_refine_ls_hydrogen_treatment constr
_refine_ls_matrix_type full
_refine_ls_number_parameters 650
_refine_ls_number_reflns 6732
_refine_ls_number_restraints 358
_refine_ls_restrained_S_all 1.072
_refine_ls_R_factor_all 0.0842
_refine_ls_R_factor_gt 0.0782
_refine_ls_shift/su_max 0.001
_refine_ls_shift/su_mean 0.000
_refine_ls_structure_factor_coef Fsqd
_refine_ls_weighting_details 'calc w=1/[\s^2^(Fo^2^)+(0.1108P)^2^+101.9079P] where P=(Fo^2^+2Fc^2^)/3'
_refine_ls_weighting_scheme calc
_refine_ls_wR_factor_gt 0.2057
_refine_ls_wR_factor_ref 0.2127
_reflns_number_gt 6107
_reflns_number_total 6732
_reflns_threshold_expression >2sigma(I)
_cod_data_source_file ic2025582_si_001_3.cif
_cod_data_source_block djh123_complex3
_cod_database_code 4329040

loop_
_symmetry_equiv_pos_as_xyz
'x, y, z'
'-x, y, -z+1/2'
'x+1/2, y+1/2, z'
'-x+1/2, y+1/2, -z+1/2'
'-x, -y, -z'
'x, -y, z-1/2'
'-x+1/2, -y+1/2, -z'
'x+1/2, -y+1/2, z-1/2'

loop_
_atom_site_label
_atom_site_type_symbol
_atom_site_fract_x
_atom_site_fract_y
_atom_site_fract_z
_atom_site_U_iso_or_equiv
_atom_site_adp_type
_atom_site_occupancy
_atom_site_symmetry_multiplicity
_atom_site_calc_flag
_atom_site_refinement_flags
_atom_site_disorder_assembly
_atom_site_disorder_group
C1 C 1.1262(5) 0.3252(3) 1.3630(7) 0.052(2) Uani 1 1 d . . .
H1A H 1.1031 0.3184 1.2894 0.062 Uiso 1 1 calc R . .
H1B H 1.1668 0.3008 1.4080 0.062 Uiso 1 1 calc R . .
O1 O 1.0654(4) 0.3241(2) 1.3762(5) 0.0603(16) Uani 1 1 d . . .
H1 H 1.0530 0.2942 1.3904 0.072 Uiso 1 1 calc R . .
C2 C 1.1628(5) 0.3744(3) 1.3935(6) 0.0499(19) Uani 1 1 d . . .
C3 C 1.2358(5) 0.3848(5) 1.4905(7) 0.069(3) Uani 1 1 d . . .
H3 H 1.2664 0.3597 1.5382 0.082 Uiso 1 1 calc R . .
C4 C 1.2629(6) 0.4305(6) 1.5166(8) 0.080(4) Uani 1 1 d . . .
H4 H 1.3122 0.4371 1.5819 0.096 Uiso 1 1 calc R . .
C5 C 1.2185(6) 0.4671(5) 1.4476(8) 0.070(3) Uani 1 1 d . . .
H5 H 1.2362 0.4992 1.4654 0.084 Uiso 1 1 calc R . .
C6 C 1.1449(5) 0.4558(3) 1.3480(6) 0.0464(18) Uani 1 1 d . . .
C7 C 1.0959(5) 0.4940(3) 1.2712(7) 0.048(2) Uani 1 1 d . . .
H7 H 1.1096 0.5266 1.2899 0.057 Uiso 1 1 calc R . .
C8 C 0.9974(7) 0.5673(3) 1.1257(9) 0.061(2) Uani 1 1 d . . .
H8A H 0.9698 0.5778 1.1531 0.091 Uiso 1 1 calc R . .
H8B H 0.9771 0.5849 1.0613 0.091 Uiso 1 1 calc R . .
H8C H 1.0540 0.5735 1.1777 0.091 Uiso 1 1 calc R . .
C9 C 0.9189(5) 0.4981(2) 1.0055(7) 0.0421(17) Uani 1 1 d . . .
C10 C 0.8621(6) 0.5298(3) 0.9287(8) 0.050(2) Uani 1 1 d . . .
H10 H 0.8655 0.5631 0.9416 0.060 Uiso 1 1 calc R . .
C11 C 0.7997(5) 0.5103(3) 0.8315(7) 0.048(2) Uani 1 1 d . . .
C12 C 0.8502(5) 0.4340(3) 0.8935(6) 0.0414(16) Uani 1 1 d . . .
C13 C 0.8450(5) 0.3810(3) 0.8735(6) 0.0407(15) Uani 1 1 d . . .
H13A H 0.8459 0.3750 0.8147 0.061 Uiso 1 1 calc R . .
H13B H 0.7958 0.3687 0.8568 0.061 Uiso 1 1 calc R . .
H13C H 0.8898 0.3650 0.9362 0.061 Uiso 1 1 calc R . .
C14 C 0.7429(7) 0.5917(4) 0.7539(11) 0.078(3) Uani 1 1 d . . .
H14A H 0.7890 0.6016 0.8237 0.116 Uiso 1 1 calc R . .
H14B H 0.6948 0.6033 0.7416 0.116 Uiso 1 1 calc R . .
H14C H 0.7465 0.6051 0.7011 0.116 Uiso 1 1 calc R . .
C15 C 0.6278(7) 0.5402(5) 0.5701(10) 0.085(4) Uani 1 1 d . . .
H15 H 0.6273 0.5741 0.5695 0.102 Uiso 1 1 calc R . .
C16 C 0.5658(7) 0.5116(8) 0.4733(9) 0.102(6) Uani 1 1 d . . .
C17 C 0.5067(9) 0.5391(9) 0.3860(12) 0.154(10) Uani 1 1 d . . .
H17 H 0.5061 0.5730 0.3861 0.185 Uiso 1 1 calc R . .
C18 C 0.4479(14) 0.5108(14) 0.2972(19) 0.190(17) Uani 1 1 d . . .
H18 H 0.4051 0.5263 0.2358 0.228 Uiso 1 1 calc R . .
C19 C 0.4517(9) 0.4648(14) 0.2990(13) 0.188(17) Uani 1 1 d . . .
H19 H 0.4119 0.4476 0.2381 0.226 Uiso 1 1 calc R . .
C20 C 0.5141(7) 0.4383(10) 0.3900(10) 0.129(9) Uani 1 1 d . . .
C21 C 0.5200(11) 0.3879(11) 0.3960(11) 0.168(12) Uani 1 1 d . . .
H21A H 0.5730 0.3781 0.4199 0.202 Uiso 1 1 calc R . .
H21B H 0.5129 0.3761 0.4472 0.202 Uiso 1 1 calc R . .
C22 C 1.0823(8) 0.3101(4) 1.0629(11) 0.085(3) Uani 1 1 d . . .
C23 C 1.1082(17) 0.2651(7) 1.038(2) 0.185(11) Uani 1 1 d . . .
H23A H 1.1261 0.2412 1.0926 0.278 Uiso 1 1 calc R . .
H23B H 1.1514 0.2729 1.0355 0.278 Uiso 1 1 calc R . .
H23C H 1.0636 0.2523 0.9703 0.278 Uiso 1 1 calc R . .
N1 N 1.1186(3) 0.4098(2) 1.3223(5) 0.0388(13) Uani 1 1 d . . .
N2 N 1.0338(4) 0.4823(2) 1.1776(5) 0.0400(13) Uani 1 1 d . . .
N3 N 0.9844(4) 0.5156(2) 1.1028(6) 0.0451(15) Uani 1 1 d . . .
N4 N 0.9135(4) 0.4497(2) 0.9890(5) 0.0363(12) Uani 1 1 d . . .
N5 N 0.7929(4) 0.4613(2) 0.8119(5) 0.0424(14) Uani 1 1 d . A .
N6 N 0.7406(5) 0.5391(3) 0.7471(8) 0.065(2) Uani 1 1 d . . .
N7 N 0.6825(5) 0.5161(3) 0.6551(7) 0.063(2) Uani 1 1 d . A .
N8 N 0.5713(5) 0.4650(6) 0.4778(7) 0.093(4) Uani 1 1 d . A .
N9 N 1.0619(4) 0.3419(2) 1.0817(6) 0.0493(15) Uani 1 1 d . . .
O2 O 0.4639(14) 0.3690(10) 0.3003(9) 0.338(19) Uani 1 1 d . . .
H2 H 0.4674 0.3392 0.3039 0.507 Uiso 1 1 calc R . .
Ag1 Ag 1.00907(3) 0.396332(18) 1.13613(4) 0.0394(2) Uani 1 1 d . . .
Ag2 Ag 0.67462(4) 0.42924(3) 0.64334(5) 0.0670(3) Uani 1 1 d . . .
N10 N 0.6340(6) 0.3670(4) 0.6958(9) 0.108(4) Uani 1 1 d . A .
C24 C 0.6228(10) 0.3331(5) 0.7200(13) 0.140(8) Uani 1 1 d . . .
C25 C 0.6074(17) 0.2898(8) 0.752(2) 0.228(15) Uani 1 1 d . A .
H25A H 0.5506 0.2868 0.7156 0.342 Uiso 1 1 calc R . .
H25B H 0.6351 0.2907 0.8278 0.342 Uiso 1 1 calc R . .
H25C H 0.6260 0.2624 0.7352 0.342 Uiso 1 1 calc R . .
S1 S 0.7674(3) 0.38825(17) 0.5355(4) 0.0651(13) Uani 0.712(9) 1 d PD A 3
O12 O 0.7099(6) 0.4159(4) 0.4503(10) 0.083(3) Uani 0.712(9) 1 d P A 3
F13 F 0.7904(10) 0.2951(5) 0.5745(13) 0.135(5) Uani 0.712(9) 1 d PDU A 3
O13 O 0.8320(9) 0.3732(6) 0.5199(16) 0.159(9) Uani 0.712(9) 1 d P A 3
O11 O 0.8509(13) 0.3894(6) 0.6581(17) 0.141(7) Uani 0.712(9) 1 d P A 3
F12 F 0.6684(11) 0.3266(6) 0.5073(16) 0.195(7) Uani 0.712(9) 1 d PDU A 3
F11 F 0.6926(10) 0.3149(5) 0.4093(11) 0.144(5) Uani 0.712(9) 1 d PDU A 3
C26 C 0.7370(16) 0.3274(6) 0.502(2) 0.151(9) Uani 0.712(9) 1 d PDU A 3
S1A S 0.8061(7) 0.3727(4) 0.5771(9) 0.055(3) Uani 0.288(9) 1 d PD A 4
O11A O 0.7823(11) 0.4034(5) 0.6247(14) 0.047(4) Uani 0.288(9) 1 d PDU A 4
O12A O 0.770(2) 0.3779(11) 0.4658(14) 0.155(12) Uani 0.288(9) 1 d PDU A 4
O13A O 0.8914(9) 0.3606(10) 0.644(2) 0.153(12) Uani 0.288(9) 1 d PDU A 4
C26A C 0.7649(11) 0.3129(6) 0.5750(16) 0.057(8) Uani 0.288(9) 1 d PDU A 4
F11A F 0.7386(10) 0.3171(6) 0.6325(14) 0.067(5) Uani 0.288(9) 1 d PDU A 4
F12A F 0.7029(12) 0.2997(7) 0.4763(13) 0.081(6) Uani 0.288(9) 1 d PDU A 4
F13A F 0.8224(12) 0.2804(7) 0.6181(18) 0.082(6) Uani 0.288(9) 1 d PDU A 4
O1W O 0.5000 0.2462(17) 0.2500 0.289(19) Uani 1 2 d S . .
S2 S 0.3738(6) 0.2879(3) 0.4634(9) 0.125(3) Uani 0.674(13) 1 d PD B 1
O23 O 0.4429(11) 0.2558(8) 0.5238(19) 0.191(9) Uani 0.674(13) 1 d PDU B 1
O22 O 0.3882(13) 0.3378(5) 0.4805(17) 0.168(8) Uani 0.674(13) 1 d PDU B 1
O21 O 0.3088(11) 0.2695(7) 0.467(2) 0.182(7) Uani 0.674(13) 1 d PDU B 1
F23 F 0.2615(12) 0.2969(7) 0.2606(17) 0.257(11) Uani 0.674(13) 1 d PDU B 1
F21 F 0.3191(14) 0.2273(4) 0.3077(16) 0.215(9) Uani 0.674(13) 1 d PDU B 1
F22 F 0.3826(15) 0.2903(6) 0.3119(17) 0.206(8) Uani 0.674(13) 1 d PDU B 1
C27 C 0.3315(12) 0.2747(7) 0.3276(13) 0.203(11) Uani 0.674(13) 1 d PDU B 1
S2A S 0.3868(5) 0.2990(3) 0.5023(7) 0.053(2) Uani 0.326(13) 1 d PDU B 2
C27A C 0.3172(9) 0.2764(6) 0.3655(12) 0.066(6) Uani 0.326(13) 1 d PDU B 2
O21A O 0.4492(8) 0.2621(6) 0.5496(15) 0.048(4) Uani 0.326(13) 1 d PDU B 2
O22A O 0.3405(11) 0.2975(8) 0.5401(15) 0.075(6) Uani 0.326(13) 1 d PDU B 2
O23A O 0.4069(14) 0.3459(6) 0.4871(17) 0.064(6) Uani 0.326(13) 1 d PDU B 2
F21A F 0.2527(7) 0.3039(5) 0.3116(11) 0.059(4) Uani 0.326(13) 1 d PDU B 2
F22A F 0.2938(11) 0.2318(5) 0.3644(15) 0.098(7) Uani 0.326(13) 1 d PDU B 2
F23A F 0.3584(11) 0.2739(8) 0.3266(15) 0.091(6) Uani 0.326(13) 1 d PDU B 2

loop_
_atom_site_aniso_label
_atom_site_aniso_U_11
_atom_site_aniso_U_22
_atom_site_aniso_U_33
_atom_site_aniso_U_23
_atom_site_aniso_U_13
_atom_site_aniso_U_12
C1 0.064(5) 0.053(5) 0.052(4) 0.013(4) 0.043(4) 0.025(4)
O1 0.077(4) 0.043(3) 0.092(5) 0.015(3) 0.068(4) 0.019(3)
C2 0.044(4) 0.075(6) 0.046(4) 0.003(4) 0.036(4) 0.013(4)
C3 0.044(5) 0.127(9) 0.040(4) -0.002(5) 0.029(4) 0.011(5)
C4 0.042(5) 0.153(12) 0.041(5) -0.014(6) 0.024(4) -0.005(6)
C5 0.059(5) 0.112(8) 0.071(6) -0.046(6) 0.056(5) -0.037(6)
C6 0.045(4) 0.061(5) 0.052(4) -0.012(4) 0.040(4) -0.005(4)
C7 0.061(5) 0.047(4) 0.072(5) -0.028(4) 0.059(5) -0.025(4)
C8 0.098(7) 0.031(4) 0.093(7) -0.010(4) 0.079(6) -0.017(4)
C9 0.066(5) 0.031(3) 0.065(5) 0.009(3) 0.058(4) 0.005(3)
C10 0.080(6) 0.034(4) 0.080(6) 0.012(4) 0.071(5) 0.010(4)
C11 0.065(5) 0.043(4) 0.071(5) 0.030(4) 0.060(5) 0.027(4)
C12 0.051(4) 0.045(4) 0.049(4) 0.013(3) 0.041(4) 0.006(3)
C13 0.046(4) 0.037(3) 0.040(4) 0.006(3) 0.027(3) 0.004(3)
C14 0.090(7) 0.052(5) 0.117(9) 0.046(6) 0.077(7) 0.039(5)
C15 0.098(8) 0.115(9) 0.104(9) 0.077(8) 0.093(8) 0.073(7)
C16 0.063(7) 0.219(17) 0.062(7) 0.080(10) 0.057(6) 0.074(9)
C17 0.099(10) 0.32(3) 0.087(10) 0.133(14) 0.082(9) 0.133(14)
C18 0.084(11) 0.45(5) 0.081(12) 0.15(2) 0.072(11) 0.14(2)
C19 0.038(7) 0.49(5) 0.041(7) 0.069(18) 0.026(6) 0.042(17)
C20 0.043(6) 0.32(3) 0.041(6) 0.037(11) 0.033(5) 0.002(11)
C21 0.095(11) 0.35(4) 0.037(6) -0.015(13) 0.032(7) -0.095(18)
C22 0.117(9) 0.082(7) 0.115(9) 0.006(7) 0.101(9) 0.014(7)
C23 0.32(3) 0.133(15) 0.25(3) 0.027(16) 0.25(3) 0.087(18)
N1 0.038(3) 0.047(3) 0.045(3) -0.012(3) 0.033(3) -0.003(3)
N2 0.054(4) 0.034(3) 0.057(4) -0.004(3) 0.046(3) -0.009(3)
N3 0.071(4) 0.030(3) 0.068(4) -0.002(3) 0.060(4) -0.008(3)
N4 0.050(3) 0.031(3) 0.046(3) 0.004(2) 0.039(3) 0.000(2)
N5 0.051(4) 0.045(3) 0.049(4) 0.016(3) 0.040(3) 0.012(3)
N6 0.077(5) 0.060(5) 0.097(6) 0.046(5) 0.073(5) 0.039(4)
N7 0.070(5) 0.086(5) 0.068(5) 0.047(4) 0.059(5) 0.047(4)
N8 0.047(5) 0.200(13) 0.041(5) 0.051(6) 0.032(4) 0.038(6)
N9 0.061(4) 0.047(4) 0.060(4) 0.001(3) 0.048(4) 0.001(3)
O2 0.33(3) 0.45(3) 0.055(7) -0.020(12) 0.027(11) -0.28(3)
Ag1 0.0428(3) 0.0316(3) 0.0453(3) -0.0007(2) 0.0278(3) -0.0027(2)
Ag2 0.0590(4) 0.0941(6) 0.0391(4) 0.0113(3) 0.0258(3) 0.0196(4)
N10 0.064(6) 0.068(6) 0.100(8) 0.011(6) 0.003(5) 0.011(5)
C24 0.137(13) 0.063(8) 0.106(11) 0.038(8) 0.017(9) -0.022(8)
C25 0.23(3) 0.111(15) 0.25(3) 0.090(18) 0.10(3) 0.016(17)
S1 0.067(3) 0.054(2) 0.055(2) -0.0175(17) 0.028(2) -0.0180(19)
O12 0.064(6) 0.069(6) 0.097(8) 0.019(6) 0.040(6) 0.013(5)
F13 0.166(11) 0.061(6) 0.154(11) 0.006(6) 0.085(9) -0.041(7)
O13 0.126(11) 0.181(14) 0.27(2) 0.167(15) 0.173(14) 0.090(10)
O11 0.198(18) 0.106(11) 0.208(19) -0.082(12) 0.170(17) -0.084(12)
F12 0.187(12) 0.123(9) 0.194(12) 0.010(9) 0.076(10) -0.045(9)
F11 0.193(11) 0.086(7) 0.107(8) -0.047(6) 0.069(8) -0.046(7)
C26 0.161(13) 0.089(10) 0.148(13) -0.015(10) 0.067(12) -0.045(11)
S1A 0.062(6) 0.061(6) 0.068(7) -0.025(5) 0.052(6) -0.017(5)
O11A 0.047(5) 0.047(5) 0.047(5) -0.0004(11) 0.030(3) 0.0001(11)
O12A 0.124(13) 0.116(13) 0.107(13) -0.015(12) 0.011(12) -0.012(12)
O13A 0.123(13) 0.118(13) 0.115(13) -0.012(12) 0.021(12) -0.012(12)
C26A 0.050(11) 0.081(14) 0.060(12) 0.008(9) 0.044(9) -0.002(8)
F11A 0.078(9) 0.080(9) 0.074(9) -0.029(7) 0.063(7) -0.037(7)
F12A 0.095(10) 0.071(10) 0.077(10) -0.039(8) 0.052(9) -0.048(9)
F13A 0.093(11) 0.091(12) 0.081(10) -0.004(9) 0.063(9) -0.024(9)
O1W 0.119(17) 0.49(6) 0.23(3) 0.000 0.09(2) 0.000
S2 0.203(8) 0.083(4) 0.166(8) 0.058(5) 0.152(7) 0.069(5)
O23 0.222(16) 0.137(12) 0.258(18) 0.124(12) 0.170(15) 0.111(12)
O22 0.232(16) 0.129(12) 0.225(16) 0.122(11) 0.183(14) 0.128(11)
O21 0.216(15) 0.168(13) 0.260(17) 0.118(12) 0.196(14) 0.101(12)
F23 0.39(2) 0.100(10) 0.269(18) 0.048(11) 0.20(2) 0.034(13)
F21 0.39(2) 0.068(8) 0.260(17) 0.029(9) 0.235(19) 0.025(11)
F22 0.37(2) 0.129(11) 0.261(17) 0.024(10) 0.266(18) -0.012(12)
C27 0.237(17) 0.153(14) 0.267(19) 0.107(14) 0.179(16) 0.112(14)
S2A 0.053(3) 0.053(3) 0.054(3) 0.0016(10) 0.0326(17) 0.0003(10)
C27A 0.061(7) 0.047(7) 0.066(7) 0.011(6) 0.027(6) 0.006(6)
O21A 0.029(6) 0.052(8) 0.072(8) 0.020(6) 0.035(6) 0.004(6)
O22A 0.063(8) 0.068(9) 0.074(9) -0.003(8) 0.032(7) 0.012(7)
O23A 0.059(8) 0.053(8) 0.057(8) 0.000(7) 0.024(6) -0.002(7)
F21A 0.053(7) 0.040(7) 0.064(7) 0.009(6) 0.025(6) 0.015(5)
F22A 0.092(9) 0.041(7) 0.080(9) 0.004(7) 0.012(8) 0.000(7)
F23A 0.092(9) 0.074(9) 0.088(9) -0.007(7) 0.045(7) 0.003(7)

loop_
_atom_type_symbol
_atom_type_description
_atom_type_scat_dispersion_real
_atom_type_scat_dispersion_imag
_atom_type_scat_source
C C 0.0033 0.0016 'International Tables Vol C Tables 4.2.6.8 and 6.1.1.4'
H H 0.0000 0.0000 'International Tables Vol C Tables 4.2.6.8 and 6.1.1.4'
N N 0.0061 0.0033 'International Tables Vol C Tables 4.2.6.8 and 6.1.1.4'
O O 0.0106 0.0060 'International Tables Vol C Tables 4.2.6.8 and 6.1.1.4'
F F 0.0171 0.0103 'International Tables Vol C Tables 4.2.6.8 and 6.1.1.4'
S S 0.1246 0.1234 'International Tables Vol C Tables 4.2.6.8 and 6.1.1.4'
Ag Ag -0.8971 1.1015 'International Tables Vol C Tables 4.2.6.8 and 6.1.1.4'

loop_
_geom_angle_atom_site_label_1
_geom_angle_atom_site_label_2
_geom_angle_atom_site_label_3
_geom_angle
_geom_angle_site_symmetry_1
_geom_angle_site_symmetry_3
O1 C1 C2 107.8(6) . .
O1 C1 H1A 110.1 . .
C2 C1 H1A 110.1 . .
O1 C1 H1B 110.1 . .
C2 C1 H1B 110.1 . .
H1A C1 H1B 108.5 . .
C1 O1 Ag1 124.1(5) . 2_757
C1 O1 H1 118.0 . .
Ag1 O1 H1 118.0 2_757 .
N1 C2 C3 120.9(9) . .
N1 C2 C1 115.7(7) . .
C3 C2 C1 123.4(9) . .
C4 C3 C2 120.7(11) . .
C4 C3 H3 119.7 . .
C2 C3 H3 119.7 . .
C3 C4 C5 119.8(9) . .
C3 C4 H4 120.1 . .
C5 C4 H4 120.1 . .
C4 C5 C6 118.7(10) . .
C4 C5 H5 120.6 . .
C6 C5 H5 120.6 . .
N1 C6 C5 121.0(9) . .
N1 C6 C7 118.6(7) . .
C5 C6 C7 120.4(9) . .
N2 C7 C6 119.1(7) . .
N2 C7 H7 120.5 . .
C6 C7 H7 120.5 . .
N3 C8 H8A 109.5 . .
N3 C8 H8B 109.5 . .
H8A C8 H8B 109.5 . .
N3 C8 H8C 109.5 . .
H8A C8 H8C 109.5 . .
H8B C8 H8C 109.5 . .
N4 C9 C10 122.0(8) . .
N4 C9 N3 118.0(7) . .
C10 C9 N3 120.0(7) . .
C9 C10 C11 117.4(7) . .
C9 C10 H10 121.3 . .
C11 C10 H10 121.3 . .
N5 C11 C10 122.0(7) . .
N5 C11 N6 115.8(9) . .
C10 C11 N6 122.2(8) . .
N5 C12 N4 126.8(7) . .
N5 C12 C13 116.2(7) . .
N4 C12 C13 116.9(6) . .
C12 C13 H13A 109.5 . .
C12 C13 H13B 109.5 . .
H13A C13 H13B 109.5 . .
C12 C13 H13C 109.5 . .
H13A C13 H13C 109.5 . .
H13B C13 H13C 109.5 . .
N6 C14 H14A 109.5 . .
N6 C14 H14B 109.5 . .
H14A C14 H14B 109.5 . .
N6 C14 H14C 109.5 . .
H14A C14 H14C 109.5 . .
H14B C14 H14C 109.5 . .
N7 C15 C16 117.5(12) . .
N7 C15 H15 121.2 . .
C16 C15 H15 121.2 . .
N8 C16 C17 126.4(19) . .
N8 C16 C15 118.4(9) . .
C17 C16 C15 115.1(19) . .
C16 C17 C18 113(2) . .
C16 C17 H17 123.3 . .
C18 C17 H17 123.3 . .
C19 C18 C17 121.6(17) . .
C19 C18 H18 119.2 . .
C17 C18 H18 119.2 . .
C18 C19 C20 123(3) . .
C18 C19 H19 118.6 . .
C20 C19 H19 118.6 . .
N8 C20 C21 118.7(14) . .
N8 C20 C19 117(3) . .
C21 C20 C19 125(2) . .
O2 C21 C20 109(2) . .
O2 C21 H21A 109.8 . .
C20 C21 H21A 109.8 . .
O2 C21 H21B 109.8 . .
C20 C21 H21B 109.8 . .
H21A C21 H21B 108.2 . .
N9 C22 C23 177.2(14) . .
C22 C23 H23A 109.5 . .
C22 C23 H23B 109.5 . .
H23A C23 H23B 109.5 . .
C22 C23 H23C 109.5 . .
H23A C23 H23C 109.5 . .
H23B C23 H23C 109.5 . .
C6 N1 C2 118.9(7) . .
C6 N1 Ag1 115.1(5) . .
C2 N1 Ag1 124.7(5) . .
C7 N2 N3 122.7(7) . .
C7 N2 Ag1 117.2(5) . .
N3 N2 Ag1 120.1(5) . .
N2 N3 C9 116.8(6) . .
N2 N3 C8 121.3(7) . .
C9 N3 C8 121.8(7) . .
C12 N4 C9 116.5(6) . .
C12 N4 Ag1 123.9(4) . .
C9 N4 Ag1 119.3(5) . .
C12 N5 C11 115.3(7) . .
C12 N5 Ag2 124.6(5) . .
C11 N5 Ag2 119.9(5) . .
N7 N6 C11 117.2(8) . .
N7 N6 C14 120.8(8) . .
C11 N6 C14 121.9(10) . .
C15 N7 N6 121.5(11) . .
C15 N7 Ag2 117.0(10) . .
N6 N7 Ag2 121.5(5) . .
C16 N8 C20 119.1(13) . .
C16 N8 Ag2 117.8(9) . .
C20 N8 Ag2 122.9(13) . .
C22 N9 Ag1 167.1(8) . .
C21 O2 H2 109.5 . .
N9 Ag1 N1 103.8(2) . .
N9 Ag1 N2 131.1(2) . .
N1 Ag1 N2 68.5(2) . .
N9 Ag1 N4 109.5(2) . .
N1 Ag1 N4 133.7(2) . .
N2 Ag1 N4 65.5(2) . .
N9 Ag1 O1 83.1(2) . 2_757
N1 Ag1 O1 107.7(2) . 2_757
N2 Ag1 O1 145.88(19) . 2_757
N4 Ag1 O1 107.4(2) . 2_757
N10 Ag2 N8 114.9(4) . .
N10 Ag2 N7 137.9(4) . .
N8 Ag2 N7 69.2(4) . .
N10 Ag2 N5 103.2(3) . .
N8 Ag2 N5 133.8(4) . .
N7 Ag2 N5 65.1(3) . .
N10 Ag2 O11A 113.0(5) . .
N8 Ag2 O11A 105.2(4) . .
N7 Ag2 O11A 105.1(4) . .
N5 Ag2 O11A 81.2(4) . .
C24 N10 Ag2 168.6(17) . .
N10 C24 C25 179(3) . .
C24 C25 H25A 109.5 . .
C24 C25 H25B 109.5 . .
H25A C25 H25B 109.5 . .
C24 C25 H25C 109.5 . .
H25A C25 H25C 109.5 . .
H25B C25 H25C 109.5 . .
O12 S1 O13 108.3(8) . .
O12 S1 O11 145.0(8) . .
O13 S1 O11 78.0(10) . .
O12 S1 C26 107.1(10) . .
O13 S1 C26 83.9(12) . .
O11 S1 C26 107.7(11) . .
F11 C26 F13 117.9(19) . .
F11 C26 F12 90.7(19) . .
F13 C26 F12 106(2) . .
F11 C26 S1 120.1(18) . .
F13 C26 S1 114.7(16) . .
F12 C26 S1 100.6(16) . .
O11A S1A O12A 120.3(15) . .
O11A S1A O13A 115.3(14) . .
O12A S1A O13A 113.8(14) . .
O11A S1A C26A 102.9(9) . .
O12A S1A C26A 100.3(11) . .
O13A S1A C26A 99.5(12) . .
S1A O11A Ag2 149.0(11) . .
F13A C26A F11A 109.9(15) . .
F13A C26A F12A 110.6(15) . .
F11A C26A F12A 108.1(14) . .
F13A C26A S1A 108.8(13) . .
F11A C26A S1A 107.4(11) . .
F12A C26A S1A 111.9(13) . .
O22 S2 O23 117.4(13) . .
O22 S2 O21 114.8(11) . .
O23 S2 O21 109.9(10) . .
O22 S2 C27 108.7(9) . .
O23 S2 C27 103.2(10) . .
O21 S2 C27 100.9(10) . .
F22 C27 F23 109.5(16) . .
F22 C27 F21 109.8(15) . .
F23 C27 F21 107.6(15) . .
F22 C27 S2 107.6(13) . .
F23 C27 S2 111.0(14) . .
F21 C27 S2 111.3(13) . .
O23A S2A O22A 116.8(12) . .
O23A S2A O21A 116.7(11) . .
O22A S2A O21A 113.5(11) . .
O23A S2A C27A 102.2(10) . .
O22A S2A C27A 103.5(9) . .
O21A S2A C27A 100.9(9) . .
F21A C27A F22A 107.3(14) . .
F21A C27A F23A 115.7(15) . .
F22A C27A F23A 106.8(15) . .
F21A C27A S2A 109.5(11) . .
F22A C27A S2A 110.7(12) . .
F23A C27A S2A 107.0(12) . .

loop_
_geom_bond_atom_site_label_1
_geom_bond_atom_site_label_2
_geom_bond_distance
_geom_bond_site_symmetry_2
C1 O1 1.419(9) .
C1 C2 1.483(13) .
C1 H1A 0.9700 .
C1 H1B 0.9700 .
O1 Ag1 2.461(5) 2_757
O1 H1 0.9300 .
C2 N1 1.340(11) .
C2 C3 1.382(13) .
C3 C4 1.336(18) .
C3 H3 0.9300 .
C4 C5 1.352(17) .
C4 H4 0.9300 .
C5 C6 1.411(13) .
C5 H5 0.9300 .
C6 N1 1.337(10) .
C6 C7 1.452(13) .
C7 N2 1.280(11) .
C7 H7 0.9300 .
C8 N3 1.450(10) .
C8 H8A 0.9600 .
C8 H8B 0.9600 .
C8 H8C 0.9600 .
C9 N4 1.344(9) .
C9 C10 1.372(11) .
C9 N3 1.380(11) .
C10 C11 1.380(13) .
C10 H10 0.9300 .
C11 N5 1.368(11) .
C11 N6 1.386(11) .
C12 N5 1.333(10) .
C12 N4 1.335(10) .
C12 C13 1.478(10) .
C13 H13A 0.9600 .
C13 H13B 0.9600 .
C13 H13C 0.9600 .
C14 N6 1.446(13) .
C14 H14A 0.9600 .
C14 H14B 0.9600 .
C14 H14C 0.9600 .
C15 N7 1.294(12) .
C15 C16 1.49(2) .
C15 H15 0.9300 .
C16 N8 1.28(2) .
C16 C17 1.386(16) .
C17 C18 1.41(4) .
C17 H17 0.9300 .
C18 C19 1.27(5) .
C18 H18 0.9300 .
C19 C20 1.42(3) .
C19 H19 0.9300 .
C20 N8 1.37(2) .
C20 C21 1.39(3) .
C21 O2 1.331(19) .
C21 H21A 0.9700 .
C21 H21B 0.9700 .
C22 N9 1.093(12) .
C22 C23 1.498(18) .
C23 H23A 0.9600 .
C23 H23B 0.9600 .
C23 H23C 0.9600 .
N1 Ag1 2.412(6) .
N2 N3 1.346(9) .
N2 Ag1 2.420(6) .
N4 Ag1 2.426(6) .
N5 Ag2 2.441(7) .
N6 N7 1.355(13) .
N7 Ag2 2.391(9) .
N8 Ag2 2.363(9) .
N9 Ag1 2.324(7) .
O2 H2 0.8200 .
Ag1 O1 2.461(5) 2_757
Ag2 N10 2.286(13) .
Ag2 O11A 2.562(15) .
N10 C24 1.087(17) .
C24 C25 1.41(2) .
C25 H25A 0.9600 .
C25 H25B 0.9600 .
C25 H25C 0.9600 .
S1 O12 1.364(12) .
S1 O13 1.581(12) .
S1 O11 1.64(2) .
S1 C26 1.750(16) .
F13 C26 1.34(2) .
F12 C26 1.49(3) .
F11 C26 1.22(2) .
S1A O11A 1.412(13) .
S1A O12A 1.440(15) .
S1A O13A 1.458(16) .
S1A C26A 1.846(15) .
C26A F13A 1.310(17) .
C26A F11A 1.333(16) .
C26A F12A 1.335(17) .
S2 O22 1.395(13) .
S2 O23 1.449(12) .
S2 O21 1.494(13) .
S2 C27 1.794(14) .
F23 C27 1.324(17) .
F21 C27 1.327(17) .
F22 C27 1.317(17) .
S2A O23A 1.421(14) .
S2A O22A 1.426(14) .
S2A O21A 1.451(13) .
S2A C27A 1.828(13) .
C27A F21A 1.312(16) .
C27A F22A 1.317(16) .
C27A F23A 1.341(17) .
